data_4100664
loop_
_publ_author_name
'Scherer, Lukas J.'
'Merz, Leo'
'Constable, Edwin C.'
'Housecroft, Catherine E.'
'Neuburger, Markus'
'Hermann, B. A.'

_publ_section_title
;
 Conformational Analysis of Self-Organized Monolayers with Scanning
 Tunneling Microscopy at Near-Atomic Resolution
;
_journal_issue 11
_journal_name_full 'Journal of the American Chemical Society'
_journal_page_first 4033
_journal_page_last 4041
_journal_paper_doi 10.1021/ja043638+
_journal_volume 127
_journal_year 2005
_chemical_formula_moiety '3 (C52 H44 N2 O6), 2 (C1 H1 Cl3)'
_chemical_formula_sum 'C158 H134 Cl6 N6 O18'
_chemical_formula_weight 2617.55
_space_group_IT_number 2
_symmetry_cell_setting triclinic
_symmetry_space_group_name_Hall '-P 1'
_symmetry_space_group_name_H-M 'P -1'
_cell_angle_alpha 95.3241(7)
_cell_angle_beta 95.2033(7)
_cell_angle_gamma 108.0007(7)
_cell_formula_units_Z 1
_cell_length_a 12.7464(2)
_cell_length_b 15.0932(2)
_cell_length_c 18.6957(3)
_cell_measurement_temperature 173
_cell_volume 3378.78(9)
_diffrn_ambient_temperature 173
_exptl_crystal_density_diffrn 1.286
_cod_depositor_comments
;
The following automatic conversions were performed:
'_symmetry_cell_setting' value 'Triclinic' changed to 'triclinic'
according to '/home/saulius/struct/CIF-dictionaries/cif_core.dic'
dictionary named 'cif_core.dic' version 2.4.1 from 2010-06-29.

Automatic conversion script
Id: cif_fix_enum 1527 2010-12-29 10:47:43Z saulius 
;
_cod_original_sg_symbol_H-M 'P -1 '
_cod_database_code 4100664

loop_
_symmetry_equiv_pos_as_xyz
x,y,z
-x,-y,-z

loop_
_atom_site_label
_atom_site_type_symbol
_atom_site_fract_x
_atom_site_fract_y
_atom_site_fract_z
_atom_site_U_iso_or_equiv
_atom_site_occupancy
_atom_site_adp_type
_atom_site_refinement_flags_posn
_atom_site_refinement_flags_adp
_atom_site_refinement_flags_occupancy
_atom_site_disorder_assembly
_atom_site_disorder_group
_atom_site_attached_hydrogens
N1 N 0.1806(2) 0.42503(15) 0.07541(11) 0.0385 1.0000 Uani . . . . . .
N2 N 0.22958(19) 0.28231(14) -0.07554(11) 0.0350 1.0000 Uani . . . . . .
O1 O 0.14450(17) 0.58835(13) -0.08635(9) 0.0405 1.0000 Uani . . . . . .
O2 O -0.10160(16) 0.70292(13) -0.27372(10) 0.0414 1.0000 Uani . . . . . .
O3 O 0.26957(16) 0.77635(14) -0.33237(10) 0.0449 1.0000 Uani . . . . . .
O4 O 0.26290(16) 0.11540(12) 0.08419(9) 0.0370 1.0000 Uani . . . . . .
O5 O 0.13463(16) -0.04900(13) 0.34649(10) 0.0416 1.0000 Uani . . . . . .
O6 O 0.47111(16) -0.04455(14) 0.25253(11) 0.0440 1.0000 Uani . . . . . .
C1 C 0.1586(3) 0.50600(18) 0.08761(14) 0.0401 1.0000 Uani . . . . . .
C2 C 0.1457(2) 0.56152(18) 0.03500(14) 0.0371 1.0000 Uani . . . . . .
C3 C 0.1559(2) 0.53130(17) -0.03547(13) 0.0331 1.0000 Uani . . . . . .
C4 C 0.1777(2) 0.44722(16) -0.05033(13) 0.0303 1.0000 Uani . . . . . .
C5 C 0.1900(2) 0.39691(16) 0.00672(13) 0.0303 1.0000 Uani . . . . . .
C6 C 0.2166(2) 0.30779(16) -0.00701(12) 0.0288 1.0000 Uani . . . . . .
C7 C 0.2280(2) 0.25634(16) 0.04978(13) 0.0312 1.0000 Uani . . . . . .
C8 C 0.2520(2) 0.17340(16) 0.03434(13) 0.0310 1.0000 Uani . . . . . .
C9 C 0.2656(2) 0.14587(18) -0.03608(14) 0.0358 1.0000 Uani . . . . . .
C10 C 0.2539(2) 0.20230(18) -0.08840(14) 0.0369 1.0000 Uani . . . . . .
C11 C 0.1581(3) 0.5584(2) -0.15894(14) 0.0416 1.0000 Uani . . . . . .
C12 C 0.1322(2) 0.62525(18) -0.20710(13) 0.0370 1.0000 Uani . . . . . .
C13 C 0.0251(2) 0.63172(18) -0.21524(14) 0.0379 1.0000 Uani . . . . . .
C14 C 0.0003(2) 0.69058(18) -0.26208(13) 0.0352 1.0000 Uani . . . . . .
C15 C 0.0805(2) 0.74199(18) -0.30163(13) 0.0361 1.0000 Uani . . . . . .
C16 C 0.1855(2) 0.73376(18) -0.29373(13) 0.0364 1.0000 Uani . . . . . .
C17 C 0.2118(3) 0.67580(19) -0.24564(14) 0.0404 1.0000 Uani . . . . . .
C18 C -0.1936(3) 0.6333(2) -0.25190(16) 0.0436 1.0000 Uani . . . . . .
C19 C -0.2989(2) 0.65316(19) -0.27595(16) 0.0429 1.0000 Uani . . . . . .
C20 C -0.3027(3) 0.7181(2) -0.32319(16) 0.0505 1.0000 Uani . . . . . .
C21 C -0.4014(3) 0.7361(3) -0.3419(2) 0.0641 1.0000 Uani . . . . . .
C22 C -0.4955(3) 0.6902(3) -0.3138(3) 0.0745 1.0000 Uani . . . . . .
C23 C -0.4930(3) 0.6246(3) -0.2671(3) 0.0903 1.0000 Uani . . . . . .
C24 C -0.3951(3) 0.6061(2) -0.2486(2) 0.0685 1.0000 Uani . . . . . .
C25 C 0.2418(2) 0.8242(2) -0.39081(15) 0.0435 1.0000 Uani . . . . . .
C26 C 0.3288(2) 0.83301(19) -0.44103(14) 0.0412 1.0000 Uani . . . . . .
C27 C 0.3044(3) 0.7797(2) -0.50811(17) 0.0512 1.0000 Uani . . . . . .
C28 C 0.3839(3) 0.7867(3) -0.55439(17) 0.0591 1.0000 Uani . . . . . .
C29 C 0.4895(4) 0.8456(3) -0.5341(2) 0.0680 1.0000 Uani . . . . . .
C30 C 0.5157(3) 0.9001(3) -0.4671(2) 0.0797 1.0000 Uani . . . . . .
C31 C 0.4360(3) 0.8941(3) -0.42096(18) 0.0623 1.0000 Uani . . . . . .
C32 C 0.2483(2) 0.14383(18) 0.15727(13) 0.0356 1.0000 Uani . . . . . .
C33 C 0.2653(2) 0.07261(16) 0.20431(13) 0.0330 1.0000 Uani . . . . . .
C34 C 0.1919(2) 0.03984(16) 0.25248(13) 0.0327 1.0000 Uani . . . . . .
C35 C 0.2125(2) -0.02100(17) 0.30029(13) 0.0333 1.0000 Uani . . . . . .
C36 C 0.3061(2) -0.04863(17) 0.29868(14) 0.0346 1.0000 Uani . . . . . .
C37 C 0.3795(2) -0.01475(18) 0.24912(14) 0.0358 1.0000 Uani . . . . . .
C38 C 0.3605(2) 0.04523(18) 0.20147(14) 0.0371 1.0000 Uani . . . . . .
C39 C 0.1536(2) -0.1099(2) 0.39764(15) 0.0402 1.0000 Uani . . . . . .
C40 C 0.0649(2) -0.12381(18) 0.44679(14) 0.0379 1.0000 Uani . . . . . .
C41 C 0.0872(3) -0.0741(2) 0.51567(15) 0.0470 1.0000 Uani . . . . . .
C42 C 0.0050(3) -0.0859(2) 0.56089(16) 0.0528 1.0000 Uani . . . . . .
C43 C -0.1002(3) -0.1460(2) 0.53699(18) 0.0557 1.0000 Uani . . . . . .
C44 C -0.1238(3) -0.1965(2) 0.46832(19) 0.0532 1.0000 Uani . . . . . .
C45 C -0.0412(3) -0.1858(2) 0.42378(16) 0.0443 1.0000 Uani . . . . . .
C46 C 0.5605(2) 0.0041(2) 0.21522(15) 0.0418 1.0000 Uani . . . . . .
C47 C 0.6614(2) -0.02426(19) 0.23651(14) 0.0365 1.0000 Uani . . . . . .
C48 C 0.6617(2) -0.0879(2) 0.28543(16) 0.0448 1.0000 Uani . . . . . .
C49 C 0.7578(3) -0.1100(2) 0.30377(17) 0.0492 1.0000 Uani . . . . . .
C50 C 0.8533(3) -0.0699(2) 0.27355(16) 0.0479 1.0000 Uani . . . . . .
C51 C 0.8538(2) -0.0069(2) 0.22430(16) 0.0449 1.0000 Uani . . . . . .
C52 C 0.7577(2) 0.0156(2) 0.20623(15) 0.0429 1.0000 Uani . . . . . .
N3 N -0.02120(18) 0.07287(14) 0.07587(10) 0.0313 1.0000 Uani . . . . . .
O7 O -0.07111(15) 0.23206(11) -0.08625(9) 0.0331 1.0000 Uani . . . . . .
O8 O 0.05409(15) 0.40956(13) -0.33921(10) 0.0372 1.0000 Uani . . . . . .
O9 O -0.30700(14) 0.36293(13) -0.27105(10) 0.0376 1.0000 Uani . . . . . .
C53 C -0.01411(19) 0.04442(15) 0.00699(12) 0.0263 1.0000 Uani . . . . . .
C54 C -0.03056(19) 0.09333(15) -0.05065(12) 0.0268 1.0000 Uani . . . . . .
C55 C -0.05406(19) 0.17680(15) -0.03558(12) 0.0277 1.0000 Uani . . . . . .
C56 C -0.0600(2) 0.20861(16) 0.03581(13) 0.0321 1.0000 Uani . . . . . .
C57 C -0.0442(2) 0.15394(17) 0.08838(13) 0.0335 1.0000 Uani . . . . . .
C58 C -0.0609(2) 0.20139(17) -0.15942(12) 0.0318 1.0000 Uani . . . . . .
C59 C -0.0843(2) 0.26917(16) -0.20789(12) 0.0292 1.0000 Uani . . . . . .
C60 C -0.0051(2) 0.31336(16) -0.24963(12) 0.0298 1.0000 Uani . . . . . .
C61 C -0.0288(2) 0.37196(16) -0.29864(12) 0.0298 1.0000 Uani . . . . . .
C62 C -0.1305(2) 0.38713(16) -0.30387(12) 0.0299 1.0000 Uani . . . . . .
C63 C -0.20956(19) 0.34274(16) -0.26106(13) 0.0292 1.0000 Uani . . . . . .
C64 C -0.1885(2) 0.28320(16) -0.21284(13) 0.0304 1.0000 Uani . . . . . .
C65 C 0.0323(2) 0.46623(19) -0.39335(14) 0.0360 1.0000 Uani . . . . . .
C66 C 0.1177(2) 0.47447(18) -0.44417(14) 0.0350 1.0000 Uani . . . . . .
C67 C 0.0966(2) 0.4089(2) -0.50509(15) 0.0431 1.0000 Uani . . . . . .
C68 C 0.1758(3) 0.4138(2) -0.55201(16) 0.0515 1.0000 Uani . . . . . .
C69 C 0.2763(3) 0.4844(2) -0.53910(17) 0.0540 1.0000 Uani . . . . . .
C70 C 0.2983(3) 0.5507(2) -0.4791(2) 0.0584 1.0000 Uani . . . . . .
C71 C 0.2189(3) 0.5460(2) -0.43167(17) 0.0487 1.0000 Uani . . . . . .
C72 C -0.3964(2) 0.3148(2) -0.23413(16) 0.0408 1.0000 Uani . . . . . .
C73 C -0.4977(2) 0.34079(19) -0.26020(15) 0.0381 1.0000 Uani . . . . . .
C74 C -0.5765(2) 0.3404(2) -0.21375(17) 0.0483 1.0000 Uani . . . . . .
C75 C -0.6723(3) 0.3603(2) -0.2364(2) 0.0565 1.0000 Uani . . . . . .
C76 C -0.6900(3) 0.3816(2) -0.3050(2) 0.0558 1.0000 Uani . . . . . .
C77 C -0.6120(3) 0.3821(2) -0.35187(19) 0.0547 1.0000 Uani . . . . . .
C78 C -0.5156(2) 0.3620(2) -0.32957(16) 0.0463 1.0000 Uani . . . . . .
C79 C 0.3530(6) 0.8219(5) -0.0050(5) 0.1053 0.7500 Uani . . . . . .
Cl1 Cl 0.4196(2) 0.79536(15) 0.06668(10) 0.1169 0.7500 Uani . . . . . .
Cl2 Cl 0.4053(4) 0.81111(19) -0.08430(11) 0.2081 0.7500 Uani . . . . . .
Cl3 Cl 0.34295(19) 0.93492(14) 0.01373(16) 0.1432 0.7500 Uani . . . . . .
C80 C 0.4670(6) 0.4741(5) -0.0214(5) 0.1111 0.2500 Uani D U . . . .
Cl4 Cl 0.5617(6) 0.4216(7) -0.0360(7) 0.2034 0.2500 Uani D U . . . .
Cl5 Cl 0.4901(5) 0.5741(6) -0.0687(4) 0.1395 0.2500 Uani D U . . . .
Cl6 Cl 0.4728(9) 0.5051(8) 0.0637(4) 0.1905 0.2500 Uani D U . . . .
H11 H 0.1510 0.5264 0.1365 0.0510 1.0000 Uiso R . . . . .
H21 H 0.1304 0.6192 0.0467 0.0454 1.0000 Uiso R . . . . .
H41 H 0.1835 0.4242 -0.0989 0.0387 1.0000 Uiso R . . . . .
H71 H 0.2199 0.2777 0.0983 0.0394 1.0000 Uiso R . . . . .
H91 H 0.2830 0.0891 -0.0478 0.0443 1.0000 Uiso R . . . . .
H101 H 0.2639 0.1834 -0.1371 0.0473 1.0000 Uiso R . . . . .
H111 H 0.2329 0.5581 -0.1612 0.0599 1.0000 Uiso R . . . . .
H112 H 0.1072 0.4964 -0.1744 0.0599 1.0000 Uiso R . . . . .
H131 H -0.0308 0.5960 -0.1887 0.0485 1.0000 Uiso R . . . . .
H151 H 0.0630 0.7831 -0.3336 0.0433 1.0000 Uiso R . . . . .
H171 H 0.2857 0.6717 -0.2392 0.0525 1.0000 Uiso R . . . . .
H181 H -0.1842 0.6349 -0.2002 0.0575 1.0000 Uiso R . . . . .
H182 H -0.1974 0.5723 -0.2743 0.0575 1.0000 Uiso R . . . . .
H201 H -0.2364 0.7505 -0.3429 0.0688 1.0000 Uiso R . . . . .
H211 H -0.4037 0.7807 -0.3750 0.0799 1.0000 Uiso R . . . . .
H221 H -0.5631 0.7040 -0.3259 0.0873 1.0000 Uiso R . . . . .
H231 H -0.5592 0.5914 -0.2478 0.1049 1.0000 Uiso R . . . . .
H241 H -0.3931 0.5601 -0.2168 0.0841 1.0000 Uiso R . . . . .
H251 H 0.2412 0.8854 -0.3722 0.0602 1.0000 Uiso R . . . . .
H252 H 0.1700 0.7887 -0.4163 0.0602 1.0000 Uiso R . . . . .
H271 H 0.2305 0.7368 -0.5222 0.0665 1.0000 Uiso R . . . . .
H281 H 0.3647 0.7499 -0.6012 0.0753 1.0000 Uiso R . . . . .
H291 H 0.5453 0.8499 -0.5660 0.0861 1.0000 Uiso R . . . . .
H301 H 0.5903 0.9414 -0.4524 0.0885 1.0000 Uiso R . . . . .
H311 H 0.4541 0.9328 -0.3750 0.0731 1.0000 Uiso R . . . . .
H321 H 0.3023 0.2040 0.1745 0.0490 1.0000 Uiso R . . . . .
H322 H 0.1749 0.1480 0.1587 0.0490 1.0000 Uiso R . . . . .
H341 H 0.1266 0.0586 0.2536 0.0405 1.0000 Uiso R . . . . .
H361 H 0.3205 -0.0902 0.3313 0.0413 1.0000 Uiso R . . . . .
H381 H 0.4115 0.0674 0.1674 0.0471 1.0000 Uiso R . . . . .
H391 H 0.2252 -0.0813 0.4256 0.0563 1.0000 Uiso R . . . . .
H392 H 0.1505 -0.1693 0.3725 0.0563 1.0000 Uiso R . . . . .
H411 H 0.1604 -0.0311 0.5319 0.0598 1.0000 Uiso R . . . . .
H421 H 0.0211 -0.0522 0.6088 0.0744 1.0000 Uiso R . . . . .
H431 H -0.1578 -0.1531 0.5678 0.0711 1.0000 Uiso R . . . . .
H441 H -0.1972 -0.2389 0.4516 0.0692 1.0000 Uiso R . . . . .
H451 H -0.0566 -0.2214 0.3766 0.0542 1.0000 Uiso R . . . . .
H461 H 0.5778 0.0706 0.2282 0.0585 1.0000 Uiso R . . . . .
H462 H 0.5392 -0.0113 0.1639 0.0585 1.0000 Uiso R . . . . .
H481 H 0.5954 -0.1163 0.3065 0.0580 1.0000 Uiso R . . . . .
H491 H 0.7577 -0.1540 0.3378 0.0611 1.0000 Uiso R . . . . .
H501 H 0.9194 -0.0854 0.2867 0.0602 1.0000 Uiso R . . . . .
H511 H 0.9196 0.0213 0.2026 0.0559 1.0000 Uiso R . . . . .
H521 H 0.7572 0.0593 0.1722 0.0527 1.0000 Uiso R . . . . .
H541 H -0.0258 0.0699 -0.0994 0.0329 1.0000 Uiso R . . . . .
H561 H -0.0752 0.2663 0.0477 0.0401 1.0000 Uiso R . . . . .
H571 H -0.0494 0.1754 0.1375 0.0433 1.0000 Uiso R . . . . .
H581 H -0.1136 0.1400 -0.1746 0.0456 1.0000 Uiso R . . . . .
H582 H 0.0130 0.1991 -0.1626 0.0456 1.0000 Uiso R . . . . .
H601 H 0.0663 0.3042 -0.2453 0.0369 1.0000 Uiso R . . . . .
H621 H -0.1465 0.4281 -0.3365 0.0370 1.0000 Uiso R . . . . .
H641 H -0.2440 0.2526 -0.1838 0.0392 1.0000 Uiso R . . . . .
H651 H -0.0408 0.4367 -0.4192 0.0514 1.0000 Uiso R . . . . .
H652 H 0.0376 0.5274 -0.3705 0.0514 1.0000 Uiso R . . . . .
H671 H 0.0265 0.3595 -0.5143 0.0564 1.0000 Uiso R . . . . .
H681 H 0.1604 0.3675 -0.5937 0.0693 1.0000 Uiso R . . . . .
H691 H 0.3306 0.4877 -0.5720 0.0700 1.0000 Uiso R . . . . .
H701 H 0.3685 0.6001 -0.4697 0.0714 1.0000 Uiso R . . . . .
H711 H 0.2337 0.5922 -0.3899 0.0600 1.0000 Uiso R . . . . .
H721 H -0.4119 0.2482 -0.2446 0.0576 1.0000 Uiso R . . . . .
H722 H -0.3770 0.3334 -0.1829 0.0576 1.0000 Uiso R . . . . .
H741 H -0.5635 0.3268 -0.1652 0.0624 1.0000 Uiso R . . . . .
H751 H -0.7266 0.3594 -0.2038 0.0703 1.0000 Uiso R . . . . .
H761 H -0.7565 0.3953 -0.3208 0.0709 1.0000 Uiso R . . . . .
H771 H -0.6238 0.3972 -0.4001 0.0682 1.0000 Uiso R . . . . .
H781 H -0.4616 0.3622 -0.3622 0.0594 1.0000 Uiso R . . . . .
H791 H 0.2801 0.7762 -0.0140 0.1270 0.7500 Uiso R . . . . .
H801 H 0.3947 0.4313 -0.0404 0.1643 0.2500 Uiso R . . . . .

loop_
_atom_site_aniso_label
_atom_site_aniso_U_11
_atom_site_aniso_U_22
_atom_site_aniso_U_33
_atom_site_aniso_U_23
_atom_site_aniso_U_13
_atom_site_aniso_U_12
N1 0.0578(14) 0.0331(11) 0.0302(11) 0.0097(9) 0.0073(10) 0.0203(10)
N2 0.0436(13) 0.0344(11) 0.0310(10) 0.0096(9) 0.0071(9) 0.0162(9)
O1 0.0657(13) 0.0388(10) 0.0283(9) 0.0115(7) 0.0073(8) 0.0305(9)
O2 0.0449(11) 0.0455(10) 0.0405(10) 0.0170(8) 0.0068(8) 0.0206(9)
O3 0.0454(11) 0.0566(12) 0.0414(10) 0.0250(9) 0.0060(8) 0.0231(9)
O4 0.0523(11) 0.0330(9) 0.0326(9) 0.0102(7) 0.0038(8) 0.0222(8)
O5 0.0422(11) 0.0486(11) 0.0456(10) 0.0256(9) 0.0115(8) 0.0240(9)
O6 0.0402(10) 0.0522(11) 0.0527(11) 0.0262(9) 0.0138(9) 0.0257(9)
C1 0.0620(18) 0.0353(13) 0.0287(12) 0.0078(10) 0.0121(12) 0.0206(12)
C2 0.0490(16) 0.0333(12) 0.0345(13) 0.0088(10) 0.0096(11) 0.0185(11)
C3 0.0391(13) 0.0337(12) 0.0308(12) 0.0119(10) 0.0028(10) 0.0161(10)
C4 0.0363(13) 0.0310(12) 0.0265(11) 0.0067(9) 0.0050(9) 0.0136(10)
C5 0.0345(13) 0.0285(11) 0.0285(11) 0.0082(9) 0.0033(9) 0.0098(10)
C6 0.0309(12) 0.0282(11) 0.0285(11) 0.0080(9) 0.0024(9) 0.0102(9)
C7 0.0373(13) 0.0289(11) 0.0288(11) 0.0065(9) 0.0015(10) 0.0126(10)
C8 0.0321(12) 0.0295(11) 0.0330(12) 0.0111(10) 0.0016(10) 0.0109(10)
C9 0.0447(15) 0.0324(12) 0.0355(13) 0.0062(10) 0.0059(11) 0.0188(11)
C10 0.0465(15) 0.0367(13) 0.0320(13) 0.0065(10) 0.0099(11) 0.0179(11)
C11 0.0631(18) 0.0437(15) 0.0296(12) 0.0118(11) 0.0076(12) 0.0311(13)
C12 0.0577(17) 0.0360(13) 0.0251(11) 0.0085(10) 0.0044(11) 0.0251(12)
C13 0.0522(16) 0.0373(13) 0.0299(12) 0.0108(10) 0.0080(11) 0.0199(12)
C14 0.0466(15) 0.0345(13) 0.0283(12) 0.0052(10) 0.0017(10) 0.0191(11)
C15 0.0477(15) 0.0352(13) 0.0297(12) 0.0091(10) 0.0011(11) 0.0191(11)
C16 0.0478(15) 0.0360(13) 0.0299(12) 0.0110(10) 0.0047(11) 0.0179(11)
C17 0.0548(17) 0.0444(14) 0.0312(13) 0.0100(11) 0.0028(12) 0.0284(13)
C18 0.0561(18) 0.0416(15) 0.0406(15) 0.0120(12) 0.0179(13) 0.0212(13)
C19 0.0464(16) 0.0370(14) 0.0455(15) -0.0020(12) 0.0099(12) 0.0143(12)
C20 0.0505(18) 0.0651(19) 0.0453(16) 0.0098(14) 0.0139(13) 0.0289(15)
C21 0.060(2) 0.085(3) 0.058(2) 0.0078(18) 0.0061(17) 0.039(2)
C22 0.0398(19) 0.078(3) 0.101(3) -0.004(2) -0.0001(19) 0.0184(18)
C23 0.047(2) 0.062(2) 0.159(5) 0.015(3) 0.033(3) 0.0069(18)
C24 0.059(2) 0.0436(17) 0.105(3) 0.0164(19) 0.029(2) 0.0126(15)
C25 0.0476(16) 0.0499(16) 0.0384(14) 0.0208(12) 0.0034(12) 0.0193(13)
C26 0.0514(17) 0.0417(14) 0.0352(13) 0.0160(11) 0.0055(12) 0.0184(13)
C27 0.0584(19) 0.0505(17) 0.0474(17) 0.0047(14) -0.0028(14) 0.0242(15)
C28 0.077(3) 0.071(2) 0.0395(16) 0.0038(15) 0.0030(16) 0.041(2)
C29 0.077(3) 0.088(3) 0.053(2) 0.0245(19) 0.0270(19) 0.037(2)
C30 0.061(2) 0.095(3) 0.065(2) 0.013(2) 0.0192(19) -0.005(2)
C31 0.060(2) 0.069(2) 0.0427(17) 0.0016(15) 0.0111(15) -0.0005(17)
C32 0.0469(15) 0.0341(12) 0.0303(12) 0.0088(10) 0.0029(11) 0.0185(11)
C33 0.0379(13) 0.0289(12) 0.0330(12) 0.0068(10) -0.0008(10) 0.0125(10)
C34 0.0341(13) 0.0309(12) 0.0361(13) 0.0080(10) 0.0014(10) 0.0147(10)
C35 0.0353(13) 0.0329(12) 0.0333(12) 0.0104(10) 0.0037(10) 0.0119(10)
C36 0.0363(13) 0.0345(12) 0.0361(13) 0.0141(10) 0.0016(10) 0.0142(10)
C37 0.0364(14) 0.0370(13) 0.0379(13) 0.0098(11) 0.0013(11) 0.0171(11)
C38 0.0404(14) 0.0406(14) 0.0362(13) 0.0147(11) 0.0068(11) 0.0179(11)
C39 0.0431(15) 0.0440(14) 0.0405(14) 0.0188(12) 0.0056(11) 0.0199(12)
C40 0.0473(16) 0.0373(13) 0.0355(13) 0.0153(11) 0.0052(11) 0.0196(12)
C41 0.0594(18) 0.0476(16) 0.0409(15) 0.0095(12) -0.0025(13) 0.0286(14)
C42 0.076(2) 0.0631(19) 0.0326(14) 0.0103(13) 0.0063(14) 0.0410(18)
C43 0.075(2) 0.063(2) 0.0497(18) 0.0288(16) 0.0281(17) 0.0392(19)
C44 0.0530(19) 0.0506(17) 0.0591(19) 0.0188(15) 0.0171(15) 0.0149(14)
C45 0.0499(17) 0.0440(15) 0.0394(15) 0.0076(12) 0.0095(12) 0.0138(13)
C46 0.0403(15) 0.0516(16) 0.0413(14) 0.0194(12) 0.0099(12) 0.0209(12)
C47 0.0376(14) 0.0411(14) 0.0342(13) 0.0074(11) 0.0038(10) 0.0171(11)
C48 0.0436(16) 0.0510(16) 0.0439(15) 0.0159(13) 0.0077(12) 0.0175(13)
C49 0.0472(17) 0.0558(18) 0.0494(16) 0.0197(14) 0.0018(13) 0.0208(14)
C50 0.0428(16) 0.0580(18) 0.0461(16) 0.0050(14) -0.0023(13) 0.0233(14)
C51 0.0377(15) 0.0568(17) 0.0414(15) 0.0076(13) 0.0055(12) 0.0161(13)
C52 0.0471(16) 0.0467(15) 0.0391(14) 0.0143(12) 0.0090(12) 0.0175(13)
N3 0.0429(12) 0.0310(10) 0.0255(10) 0.0074(8) 0.0073(8) 0.0178(9)
O7 0.0497(11) 0.0311(8) 0.0270(8) 0.0090(7) 0.0042(7) 0.0241(8)
O8 0.0349(9) 0.0490(10) 0.0391(9) 0.0233(8) 0.0116(8) 0.0227(8)
O9 0.0313(9) 0.0480(10) 0.0436(10) 0.0212(8) 0.0105(8) 0.0213(8)
C53 0.0293(12) 0.0265(11) 0.0267(11) 0.0080(9) 0.0048(9) 0.0123(9)
C54 0.0323(12) 0.0267(11) 0.0256(11) 0.0070(9) 0.0046(9) 0.0142(9)
C55 0.0298(12) 0.0277(11) 0.0297(11) 0.0100(9) 0.0036(9) 0.0134(9)
C56 0.0405(14) 0.0289(12) 0.0321(12) 0.0047(10) 0.0054(10) 0.0183(10)
C57 0.0465(15) 0.0331(12) 0.0263(11) 0.0054(10) 0.0082(10) 0.0190(11)
C58 0.0436(14) 0.0321(12) 0.0269(11) 0.0097(9) 0.0038(10) 0.0210(11)
C59 0.0378(13) 0.0271(11) 0.0255(11) 0.0046(9) -0.0007(9) 0.0157(10)
C60 0.0320(12) 0.0337(12) 0.0288(11) 0.0081(9) 0.0003(9) 0.0175(10)
C61 0.0334(13) 0.0317(12) 0.0277(11) 0.0066(9) 0.0020(9) 0.0152(10)
C62 0.0350(13) 0.0322(12) 0.0272(11) 0.0089(9) 0.0026(9) 0.0166(10)
C63 0.0282(12) 0.0329(12) 0.0306(12) 0.0074(9) 0.0027(9) 0.0153(10)
C64 0.0360(13) 0.0309(12) 0.0288(11) 0.0088(9) 0.0070(10) 0.0150(10)
C65 0.0370(13) 0.0456(14) 0.0352(13) 0.0181(11) 0.0099(10) 0.0219(11)
C66 0.0427(14) 0.0382(13) 0.0327(12) 0.0145(10) 0.0088(11) 0.0216(11)
C67 0.0453(16) 0.0467(15) 0.0398(14) 0.0070(12) 0.0053(12) 0.0178(13)
C68 0.065(2) 0.0621(19) 0.0352(14) 0.0057(13) 0.0108(14) 0.0305(17)
C69 0.066(2) 0.068(2) 0.0451(16) 0.0243(15) 0.0276(15) 0.0365(18)
C70 0.0510(19) 0.0546(18) 0.070(2) 0.0157(17) 0.0259(16) 0.0096(15)
C71 0.0512(18) 0.0450(16) 0.0494(16) 0.0033(13) 0.0160(14) 0.0125(13)
C72 0.0340(14) 0.0507(15) 0.0457(15) 0.0198(13) 0.0113(11) 0.0194(12)
C73 0.0307(13) 0.0432(14) 0.0450(15) 0.0113(12) 0.0072(11) 0.0162(11)
C74 0.0397(16) 0.0619(19) 0.0492(16) 0.0136(14) 0.0143(13) 0.0205(14)
C75 0.0406(17) 0.070(2) 0.068(2) 0.0141(17) 0.0185(15) 0.0259(15)
C76 0.0332(15) 0.0593(19) 0.081(2) 0.0142(17) 0.0064(15) 0.0225(14)
C77 0.0449(17) 0.068(2) 0.0578(19) 0.0179(16) 0.0006(14) 0.0258(15)
C78 0.0390(15) 0.0600(18) 0.0487(16) 0.0160(14) 0.0095(12) 0.0247(13)
C79 0.062(4) 0.092(5) 0.159(7) 0.049(5) -0.002(4) 0.015(3)
Cl1 0.1592(19) 0.1237(15) 0.0813(11) 0.0502(10) 0.0110(11) 0.0553(13)
Cl2 0.367(5) 0.1322(19) 0.0654(11) 0.0219(12) 0.0555(19) -0.017(2)
Cl3 0.1058(15) 0.0819(11) 0.227(3) 0.0164(14) -0.0495(16) 0.0299(10)
C80 0.078(9) 0.126(9) 0.127(8) 0.009(8) 0.049(8) 0.021(7)
Cl4 0.104(5) 0.188(8) 0.281(10) -0.112(7) -0.108(6) 0.071(5)
Cl5 0.085(4) 0.124(5) 0.157(6) 0.032(5) -0.004(4) -0.041(4)
Cl6 0.191(9) 0.185(9) 0.102(5) 0.006(6) -0.031(5) -0.057(7)

loop_
_geom_bond_atom_site_label_1
_geom_bond_site_symmetry_1
_geom_bond_atom_site_label_2
_geom_bond_site_symmetry_2
_geom_bond_distance
_geom_bond_publ_flag
N1 . C1 . 1.340(3) yes
N1 . C5 . 1.342(3) yes
N2 . C6 . 1.343(3) yes
N2 . C10 . 1.343(3) yes
O1 . C3 . 1.368(3) yes
O1 . C11 . 1.433(3) yes
O2 . C14 . 1.369(3) yes
O2 . C18 . 1.432(3) yes
O3 . C16 . 1.372(3) yes
O3 . C25 . 1.440(3) yes
O4 . C8 . 1.363(3) yes
O4 . C32 . 1.440(3) yes
O5 . C35 . 1.368(3) yes
O5 . C39 . 1.441(3) yes
O6 . C37 . 1.374(3) yes
O6 . C46 . 1.430(3) yes
C1 . C2 . 1.380(3) yes
C1 . H11 . 0.960 no
C2 . C3 . 1.384(4) yes
C2 . H21 . 0.960 no
C3 . C4 . 1.390(3) yes
C4 . C5 . 1.390(3) yes
C4 . H41 . 0.960 no
C5 . C6 . 1.491(3) yes
C6 . C7 . 1.395(3) yes
C7 . C8 . 1.389(3) yes
C7 . H71 . 0.960 no
C8 . C9 . 1.386(4) yes
C9 . C10 . 1.382(3) yes
C9 . H91 . 0.960 no
C10 . H101 . 0.960 no
C11 . C12 . 1.502(3) yes
C11 . H111 . 0.960 no
C11 . H112 . 0.960 no
C12 . C13 . 1.394(4) yes
C12 . C17 . 1.374(4) yes
C13 . C14 . 1.387(3) yes
C13 . H131 . 0.960 no
C14 . C15 . 1.395(4) yes
C15 . C16 . 1.379(4) yes
C15 . H151 . 0.960 no
C16 . C17 . 1.399(3) yes
C17 . H171 . 0.960 no
C18 . C19 . 1.504(4) yes
C18 . H181 . 0.960 no
C18 . H182 . 0.960 no
C19 . C20 . 1.387(4) yes
C19 . C24 . 1.383(5) yes
C20 . C21 . 1.390(4) yes
C20 . H201 . 0.960 no
C21 . C22 . 1.365(6) yes
C21 . H211 . 0.960 no
C22 . C23 . 1.386(6) yes
C22 . H221 . 0.960 no
C23 . C24 . 1.381(6) yes
C23 . H231 . 0.960 no
C24 . H241 . 0.960 no
C25 . C26 . 1.500(4) yes
C25 . H251 . 0.960 no
C25 . H252 . 0.960 no
C26 . C27 . 1.380(4) yes
C26 . C31 . 1.387(5) yes
C27 . C28 . 1.377(5) yes
C27 . H271 . 0.960 no
C28 . C29 . 1.360(6) yes
C28 . H281 . 0.960 no
C29 . C30 . 1.386(6) yes
C29 . H291 . 0.960 no
C30 . C31 . 1.379(5) yes
C30 . H301 . 0.960 no
C31 . H311 . 0.960 no
C32 . C33 . 1.504(3) yes
C32 . H321 . 0.960 no
C32 . H322 . 0.960 no
C33 . C34 . 1.372(4) yes
C33 . C38 . 1.401(3) yes
C34 . C35 . 1.403(3) yes
C34 . H341 . 0.960 no
C35 . C36 . 1.383(3) yes
C36 . C37 . 1.394(4) yes
C36 . H361 . 0.960 no
C37 . C38 . 1.385(3) yes
C38 . H381 . 0.960 no
C39 . C40 . 1.497(4) yes
C39 . H391 . 0.960 no
C39 . H392 . 0.960 no
C40 . C41 . 1.387(4) yes
C40 . C45 . 1.388(4) yes
C41 . C42 . 1.385(5) yes
C41 . H411 . 0.960 no
C42 . C43 . 1.373(5) yes
C42 . H421 . 0.960 no
C43 . C44 . 1.388(5) yes
C43 . H431 . 0.960 no
C44 . C45 . 1.381(4) yes
C44 . H441 . 0.960 no
C45 . H451 . 0.960 no
C46 . C47 . 1.509(4) yes
C46 . H461 . 0.960 no
C46 . H462 . 0.960 no
C47 . C48 . 1.387(4) yes
C47 . C52 . 1.387(4) yes
C48 . C49 . 1.388(4) yes
C48 . H481 . 0.960 no
C49 . C50 . 1.379(4) yes
C49 . H491 . 0.960 no
C50 . C51 . 1.383(4) yes
C50 . H501 . 0.960 no
C51 . C52 . 1.390(4) yes
C51 . H511 . 0.960 no
C52 . H521 . 0.960 no
N3 . C53 . 1.339(3) yes
N3 . C57 . 1.349(3) yes
O7 . C55 . 1.364(3) yes
O7 . C58 . 1.433(3) yes
O8 . C61 . 1.367(3) yes
O8 . C65 . 1.446(3) yes
O9 . C63 . 1.368(3) yes
O9 . C72 . 1.424(3) yes
C53 . C53 2_555 1.499(4) yes
C53 . C54 . 1.397(3) yes
C54 . C55 . 1.392(3) yes
C54 . H541 . 0.960 no
C55 . C56 . 1.393(3) yes
C56 . C57 . 1.380(3) yes
C56 . H561 . 0.960 no
C57 . H571 . 0.960 no
C58 . C59 . 1.506(3) yes
C58 . H581 . 0.960 no
C58 . H582 . 0.960 no
C59 . C60 . 1.377(3) yes
C59 . C64 . 1.405(3) yes
C60 . C61 . 1.407(3) yes
C60 . H601 . 0.960 no
C61 . C62 . 1.380(3) yes
C62 . C63 . 1.391(3) yes
C62 . H621 . 0.960 no
C63 . C64 . 1.395(3) yes
C64 . H641 . 0.960 no
C65 . C66 . 1.493(4) yes
C65 . H651 . 0.960 no
C65 . H652 . 0.960 no
C66 . C67 . 1.386(4) yes
C66 . C71 . 1.387(4) yes
C67 . C68 . 1.386(4) yes
C67 . H671 . 0.960 no
C68 . C69 . 1.374(5) yes
C68 . H681 . 0.960 no
C69 . C70 . 1.379(5) yes
C69 . H691 . 0.960 no
C70 . C71 . 1.394(4) yes
C70 . H701 . 0.960 no
C71 . H711 . 0.960 no
C72 . C73 . 1.514(3) yes
C72 . H721 . 0.960 no
C72 . H722 . 0.960 no
C73 . C74 . 1.385(4) yes
C73 . C78 . 1.380(4) yes
C74 . C75 . 1.386(4) yes
C74 . H741 . 0.960 no
C75 . C76 . 1.368(5) yes
C75 . H751 . 0.960 no
C76 . C77 . 1.381(5) yes
C76 . H761 . 0.960 no
C77 . C78 . 1.392(4) yes
C77 . H771 . 0.960 no
C78 . H781 . 0.960 no
C79 . Cl1 . 1.667(7) yes
C79 . Cl2 . 1.695(9) yes
C79 . Cl3 . 1.755(7) yes
C79 . H791 . 0.960 no
C80 . Cl4 . 1.664(13) yes
C80 . Cl5 . 1.780(13) yes
C80 . Cl6 . 1.605(12) yes
C80 . H801 . 0.960 no
